data_4508360
loop_
_publ_author_name
'Shestopalov, Anatoliy M.'
'Larionova, Natalia A.'
'Fedorov, Alexander E.'
'Rodinovskaya, Lyudmila A.'
'Mortikov, Valery Yu.'
'Zubarev, Andrey A.'
'Bushmarinov, Ivan S.'

_publ_section_title
;
 Synthesis of Isomeric Isothiazolo[4&#x2032;,3&#x2032;:4,5]- and
 Isothiazolo[4&#x2032;,5&#x2032;:4,5]thieno[3,2-b]pyrano[2,3-d]pyridines
 by Combination of Domino Reactions
;
_journal_issue 10
_journal_name_full 'ACS Combinatorial Science'
_journal_page_first 541
_journal_paper_doi 10.1021/co400066y
_journal_volume 15
_journal_year 2013
_chemical_formula_moiety 'C11 H12 N2 O3 S3'
_chemical_formula_sum 'C11 H12 N2 O3 S3'
_chemical_formula_weight 316.41
_chemical_name_systematic
;
 ?
;
_space_group_crystal_system monoclinic
_space_group_IT_number 14
_space_group_name_Hall '-P 2ybc'
_space_group_name_H-M_alt 'P 1 21/c 1'
_symmetry_space_group_name_Hall '-P 2ybc'
_symmetry_space_group_name_H-M 'P 1 21/c 1'
_atom_sites_solution_hydrogens geom
_atom_sites_solution_primary direct
_audit_creation_date 2013-08-10
_audit_creation_method
;
  Olex2 1.2
  (compiled Apr 23 2013 17:54:37, GUI svn.r4466)
;
_cell_angle_alpha 90
_cell_angle_beta 99.849(16)
_cell_angle_gamma 90
_cell_formula_units_Z 4
_cell_length_a 23.160(5)
_cell_length_b 4.6826(11)
_cell_length_c 13.811(3)
_cell_measurement_reflns_used 2378
_cell_measurement_temperature 300
_cell_measurement_theta_max 64.885
_cell_measurement_theta_min 3.874
_cell_volume 1475.7(6)
_computing_data_reduction 'SAINT v8.27A (Bruker, 2012)'
_computing_molecular_graphics
;
O. V. Dolomanov, L. J. Bourhis, R. J. Gildea, J. A. K. Howard and H. Puschmann,
OLEX2: a complete structure solution, refinement and analysis program.
J. Appl. Cryst. (2009). 42, 339-341.
;
_computing_publication_material
;
O. V. Dolomanov, L. J. Bourhis, R. J. Gildea, J. A. K. Howard and H. Puschmann,
OLEX2: a complete structure solution, refinement and analysis program.
J. Appl. Cryst. (2009). 42, 339-341.
;
_computing_structure_refinement
;
SHELXL-2012, G.M. Sheldrick, Acta Cryst.
(2008). A64, 112-122
;
_computing_structure_solution
;
XS, G.M. Sheldrick, Acta Cryst.
(2008). A64, 112-122
;
_diffrn_ambient_temperature 300
_diffrn_detector_area_resol_mean 8
_diffrn_measured_fraction_theta_full 0.963
_diffrn_measured_fraction_theta_max 0.973
_diffrn_measurement_device_type 'Bruker APEX-II CCD'
_diffrn_measurement_method '\f and \w scans'
_diffrn_radiation_monochromator graphite
_diffrn_radiation_type CuK\a
_diffrn_radiation_wavelength 1.54178
_diffrn_reflns_av_R_equivalents 0.0556
_diffrn_reflns_av_unetI/netI 0.0426
_diffrn_reflns_Laue_measured_fraction_full 0.963
_diffrn_reflns_Laue_measured_fraction_max 0.973
_diffrn_reflns_limit_h_max 25
_diffrn_reflns_limit_h_min -27
_diffrn_reflns_limit_k_max 5
_diffrn_reflns_limit_k_min -5
_diffrn_reflns_limit_l_max 16
_diffrn_reflns_limit_l_min -16
_diffrn_reflns_number 10726
_diffrn_reflns_point_group_measured_fraction_full 0.963
_diffrn_reflns_point_group_measured_fraction_max 0.973
_diffrn_reflns_theta_full 67.679
_diffrn_reflns_theta_max 67.030
_diffrn_reflns_theta_min 3.874
_diffrn_source 'microfocus tube'
_diffrn_standards_number 0
_exptl_absorpt_coefficient_mu 4.653
_exptl_absorpt_correction_T_max 0.8642
_exptl_absorpt_correction_T_min 0.7164
_exptl_absorpt_correction_type multi-scan
_exptl_absorpt_process_details
;
SADABS-2012/1 (Bruker,2012) was used for absorption correction.
wR2(int) was 0.1222 before and 0.0591 after correction.
The Ratio of minimum to maximum transmission is 0.8290.
The \l/2 correction factor is Not present.
;
_exptl_crystal_colour 'grayish yellow'
_exptl_crystal_colour_modifier grayish
_exptl_crystal_colour_primary yellow
_exptl_crystal_density_diffrn 1.424
_exptl_crystal_description needle
_exptl_crystal_F_000 656
_exptl_crystal_recrystallization_method 'crystallized from ???'
_exptl_crystal_size_max 0.1
_exptl_crystal_size_mid 0.02
_exptl_crystal_size_min 0.01
_refine_diff_density_max 0.347
_refine_diff_density_min -0.266
_refine_diff_density_rms 0.053
_refine_ls_extinction_method none
_refine_ls_goodness_of_fit_ref 1.017
_refine_ls_hydrogen_treatment constr
_refine_ls_matrix_type full
_refine_ls_number_parameters 221
_refine_ls_number_reflns 2581
_refine_ls_number_restraints 131
_refine_ls_restrained_S_all 1.044
_refine_ls_R_factor_all 0.0927
_refine_ls_R_factor_gt 0.0593
_refine_ls_shift/su_max 0.000
_refine_ls_shift/su_mean 0.000
_refine_ls_structure_factor_coef Fsqd
_refine_ls_weighting_details 'w=1/[\s^2^(Fo^2^)+(0.0928P)^2^+0.5820P] where P=(Fo^2^+2Fc^2^)/3'
_refine_ls_weighting_scheme calc
_refine_ls_wR_factor_gt 0.1511
_refine_ls_wR_factor_ref 0.1710
_reflns_Friedel_coverage 0.000
_reflns_number_gt 1687
_reflns_number_total 2581
_reflns_threshold_expression 'I > 2\s(I)'
_cod_data_source_file co400066y_si_001.cif
_cod_data_source_block 4b
_cod_database_code 4508360
_olex2_refinement_description
;
1. Fixed Uiso
 At 1.2 times of:
  All C(H,H) groups, All C(H,H,H,H) groups
 At 1.5 times of:
  All C(H,H,H) groups
2. Restrained distances
 C9'-C8
 1.5 with sigma of 0.01
 C9'-C8 = C9-C8
 1.5 with sigma of 0.01
 O3-C9 = O3'-C9'
 1.33 with sigma of 0.01
 O2'-C9' = O2-C9
 1.2 with sigma of 0.01
 C11'-C10' = C11-C10
 1.5 with sigma of 0.02
 O3-C10 = O3'-C10'
 1.45 with sigma of 0.02
3. Uiso/Uaniso restraints and constraints
O2 \\sim C9 \\sim C9' \\sim O2' \\sim O3 \\sim O3' \\sim C10' \\sim C10 \\sim C11' \\sim C11: within 1.7A with sigma of 0.01 and sigma for terminal atoms of 0.02
4. Others
 Sof(H8BC)=Sof(H8BD)=Sof(C9')=Sof(O3')=Sof(O2')=Sof(C11')=Sof(H11A)=Sof(H11B)=
 Sof(H11C)=Sof(C10')=Sof(H10C)=Sof(H10D)=1-FVAR(1)
 Sof(H8AA)=Sof(H8AB)=Sof(C9)=Sof(O3)=Sof(O2)=Sof(C10)=Sof(H10A)=Sof(H10B)=
 Sof(C11)=Sof(H11D)=Sof(H11E)=Sof(H11F)=FVAR(1)
5.a Secondary CH2 refined with riding coordinates:
 C6(H6A,H6B), C8(H8BC,H8BD), C8(H8AA,H8AB), C10(H10A,H10B), C10'(H10C,H10D)
5.b Idealised Me refined as rotating group:
 C14(H14A,H14B,H14C), C11'(H11A,H11B,H11C), C11(H11D,H11E,H11F)
;
_shelx_space_group_comment
;
The symmetry employed for this shelxl refinement is uniquely defined
by the following loop, which should always be used as a source of
symmetry information in preference to the above space-group names.
They are only intended as comments.
;
_shelxl_version_number 2013-4

loop_
_space_group_symop_operation_xyz
'x, y, z'
'-x, y+1/2, -z+1/2'
'-x, -y, -z'
'x, -y-1/2, z-1/2'

loop_
_atom_site_label
_atom_site_type_symbol
_atom_site_fract_x
_atom_site_fract_y
_atom_site_fract_z
_atom_site_U_iso_or_equiv
_atom_site_adp_type
_atom_site_occupancy
_atom_site_site_symmetry_order
_atom_site_calc_flag
_atom_site_refinement_flags_posn
_atom_site_refinement_flags_adp
_atom_site_refinement_flags_occupancy
_atom_site_disorder_assembly
_atom_site_disorder_group
S3 S 0.05251(5) 0.3455(3) 0.92944(8) 0.0778(4) Uani 1 1 d . . . . .
S1 S 0.14428(5) 0.1184(3) 0.70958(7) 0.0763(4) Uani 1 1 d . . . . .
S2 S 0.25421(5) 0.4852(3) 0.76791(7) 0.0737(4) Uani 1 1 d . . . . .
N2 N 0.08926(15) 0.1174(8) 0.7718(2) 0.0725(10) Uani 1 1 d . . . . .
C4 C 0.15559(18) 0.4358(9) 0.8570(2) 0.0609(10) Uani 1 1 d . . . . .
C12 C 0.1768(2) 0.6308(10) 0.9332(3) 0.0733(12) Uani 1 1 d . . . . .
C3 C 0.10085(18) 0.2930(9) 0.8470(3) 0.0634(10) Uani 1 1 d . . . . .
C14 C -0.0084(2) 0.1297(10) 0.8740(3) 0.0805(13) Uani 1 1 d . . . . .
H14A H -0.0228 0.1977 0.8088 0.121 Uiso 1 1 calc R U . . .
H14B H -0.0391 0.1415 0.9126 0.121 Uiso 1 1 calc R U . . .
H14C H 0.0040 -0.0652 0.8711 0.121 Uiso 1 1 calc R U . . .
N13 N 0.1932(2) 0.7876(11) 0.9952(3) 0.1075(15) Uani 1 1 d . . . . .
C6 C 0.2658(2) 0.2786(10) 0.6627(3) 0.0728(11) Uani 1 1 d . . . . .
H6A H 0.2718 0.0798 0.6814 0.087 Uiso 1 1 calc R U . . .
H6B H 0.2313 0.2905 0.6119 0.087 Uiso 1 1 calc R U . . .
C7 C 0.3172(3) 0.3858(12) 0.6240(4) 0.0895(14) Uani 1 1 d . . . . .
C5 C 0.18646(18) 0.3575(9) 0.7829(3) 0.0632(10) Uani 1 1 d . . . . .
O1 O 0.34310(19) 0.5974(10) 0.6595(3) 0.1195(14) Uani 1 1 d . . . . .
C8 C 0.3330(3) 0.2268(14) 0.5387(4) 0.120(2) Uani 1 1 d D . . . .
H8BC H 0.3605 0.0759 0.5624 0.144 Uiso 0.516(7) 1 calc R U P A 2
H8BD H 0.2981 0.1395 0.5016 0.144 Uiso 0.516(7) 1 calc R U P A 2
H8AA H 0.3396 0.0282 0.5573 0.144 Uiso 0.484(7) 1 calc R U P A 1
H8AB H 0.3000 0.2338 0.4850 0.144 Uiso 0.484(7) 1 calc R U P A 1
C9' C 0.3596(6) 0.420(3) 0.4741(12) 0.127(3) Uani 0.516(7) 1 d D U P A 2
C9 C 0.3849(5) 0.335(4) 0.5036(11) 0.135(3) Uani 0.484(7) 1 d D U P A 1
O3 O 0.3719(5) 0.510(3) 0.4301(9) 0.145(3) Uani 0.484(7) 1 d D U P A 1
O3' O 0.4055(4) 0.340(2) 0.4399(7) 0.138(3) Uani 0.516(7) 1 d D U P A 2
O2 O 0.4312(5) 0.266(3) 0.5463(9) 0.163(4) Uani 0.484(7) 1 d D U P A 1
O2' O 0.3291(6) 0.607(3) 0.4367(9) 0.179(4) Uani 0.516(7) 1 d D U P A 2
C10 C 0.4128(8) 0.556(5) 0.3588(16) 0.161(4) Uani 0.484(7) 1 d D U P A 1
H10A H 0.4254 0.7530 0.3685 0.193 Uiso 0.484(7) 1 calc R U P A 1
H10B H 0.3880 0.5495 0.2946 0.193 Uiso 0.484(7) 1 calc R U P A 1
C11' C 0.4396(10) 0.445(5) 0.3089(13) 0.177(6) Uani 0.516(7) 1 d D U P A 2
H11A H 0.4615 0.5613 0.2708 0.265 Uiso 0.516(7) 1 calc R U P A 2
H11B H 0.4002 0.4240 0.2743 0.265 Uiso 0.516(7) 1 calc R U P A 2
H11C H 0.4576 0.2607 0.3192 0.265 Uiso 0.516(7) 1 calc R U P A 2
C10' C 0.4386(9) 0.587(4) 0.4075(13) 0.161(4) Uani 0.516(7) 1 d D U P A 2
H10C H 0.4772 0.6127 0.4466 0.194 Uiso 0.516(7) 1 calc R U P A 2
H10D H 0.4168 0.7653 0.4025 0.194 Uiso 0.516(7) 1 calc R U P A 2
C11 C 0.4683(9) 0.392(6) 0.3460(19) 0.192(6) Uani 0.484(7) 1 d D U P A 1
H11D H 0.4575 0.2126 0.3141 0.288 Uiso 0.484(7) 1 calc R U P A 1
H11E H 0.4917 0.3575 0.4092 0.288 Uiso 0.484(7) 1 calc R U P A 1
H11F H 0.4903 0.5022 0.3065 0.288 Uiso 0.484(7) 1 calc R U P A 1

loop_
_atom_site_aniso_label
_atom_site_aniso_U_11
_atom_site_aniso_U_22
_atom_site_aniso_U_33
_atom_site_aniso_U_23
_atom_site_aniso_U_13
_atom_site_aniso_U_12
S3 0.0900(8) 0.0820(9) 0.0664(6) -0.0079(5) 0.0277(5) 0.0011(6)
S1 0.0837(7) 0.0830(8) 0.0646(6) -0.0185(5) 0.0197(5) -0.0023(6)
S2 0.0851(7) 0.0772(8) 0.0611(6) -0.0014(5) 0.0186(5) -0.0059(6)
N2 0.075(2) 0.074(2) 0.069(2) -0.0146(18) 0.0159(17) -0.0026(19)
C4 0.084(3) 0.054(2) 0.0447(18) 0.0003(16) 0.0112(18) 0.002(2)
C12 0.089(3) 0.071(3) 0.062(2) -0.002(2) 0.018(2) -0.001(2)
C3 0.073(3) 0.060(3) 0.057(2) -0.0009(19) 0.0135(18) 0.004(2)
C14 0.085(3) 0.083(3) 0.076(3) 0.005(2) 0.020(2) 0.004(3)
N13 0.137(4) 0.104(4) 0.081(3) -0.031(3) 0.018(3) -0.021(3)
C6 0.091(3) 0.060(3) 0.072(2) 0.003(2) 0.028(2) 0.004(2)
C7 0.114(4) 0.076(4) 0.087(3) 0.001(3) 0.041(3) -0.009(3)
C5 0.071(2) 0.065(3) 0.0516(19) 0.0056(18) 0.0070(17) 0.009(2)
O1 0.140(3) 0.116(3) 0.118(3) -0.028(3) 0.063(3) -0.042(3)
C8 0.157(5) 0.106(5) 0.117(4) -0.026(4) 0.083(4) -0.025(4)
C9' 0.124(7) 0.138(7) 0.135(7) -0.004(6) 0.069(6) 0.006(6)
C9 0.130(7) 0.149(7) 0.142(7) -0.003(6) 0.069(6) -0.004(6)
O3 0.133(6) 0.167(7) 0.150(5) 0.015(5) 0.068(5) -0.006(5)
O3' 0.129(6) 0.158(6) 0.146(5) 0.022(5) 0.081(5) -0.006(5)
O2 0.127(7) 0.202(9) 0.172(9) 0.023(8) 0.063(6) 0.008(7)
O2' 0.186(10) 0.167(9) 0.191(9) 0.019(7) 0.055(8) 0.061(7)
C10 0.149(7) 0.187(7) 0.158(7) 0.027(6) 0.057(6) -0.011(6)
C11' 0.157(12) 0.215(11) 0.162(11) 0.013(10) 0.038(10) 0.018(11)
C10' 0.150(7) 0.186(7) 0.161(7) 0.021(6) 0.063(6) -0.017(6)
C11 0.181(13) 0.220(12) 0.183(12) 0.002(11) 0.054(10) 0.004(11)

loop_
_atom_type_symbol
_atom_type_description
_atom_type_scat_dispersion_real
_atom_type_scat_dispersion_imag
_atom_type_scat_source
C C 0.0181 0.0091 'International Tables Vol C Tables 4.2.6.8 and 6.1.1.4'
H H 0.0000 0.0000 'International Tables Vol C Tables 4.2.6.8 and 6.1.1.4'
N N 0.0311 0.0180 'International Tables Vol C Tables 4.2.6.8 and 6.1.1.4'
O O 0.0492 0.0322 'International Tables Vol C Tables 4.2.6.8 and 6.1.1.4'
S S 0.3331 0.5567 'International Tables Vol C Tables 4.2.6.8 and 6.1.1.4'

loop_
_geom_angle_atom_site_label_1
_geom_angle_atom_site_label_2
_geom_angle_atom_site_label_3
_geom_angle
C3 S3 C14 100.8(2)
N2 S1 C5 96.19(18)
C5 S2 C6 100.0(2)
C3 N2 S1 109.7(3)
C12 C4 C3 124.5(4)
C5 C4 C12 124.0(4)
C5 C4 C3 111.5(4)
N13 C12 C4 179.0(5)
N2 C3 S3 122.4(3)
N2 C3 C4 115.4(4)
C4 C3 S3 122.2(3)
S3 C14 H14A 109.5
S3 C14 H14B 109.5
S3 C14 H14C 109.5
H14A C14 H14B 109.5
H14A C14 H14C 109.5
H14B C14 H14C 109.5
S2 C6 H6A 109.6
S2 C6 H6B 109.6
H6A C6 H6B 108.1
C7 C6 S2 110.5(4)
C7 C6 H6A 109.6
C7 C6 H6B 109.6
C6 C7 C8 116.1(5)
O1 C7 C6 120.3(5)
O1 C7 C8 123.6(5)
S1 C5 S2 126.8(2)
C4 C5 S1 107.2(3)
C4 C5 S2 126.0(3)
C7 C8 H8BC 109.5
C7 C8 H8BD 109.5
C7 C8 H8AA 108.6
C7 C8 H8AB 108.6
H8BC C8 H8BD 108.1
H8AA C8 H8AB 107.6
C9' C8 C7 110.8(7)
C9' C8 H8BC 109.5
C9' C8 H8BD 109.5
C9 C8 C7 114.6(9)
C9 C8 H8AA 108.6
C9 C8 H8AB 108.6
O3' C9' C8 119.8(9)
O2' C9' C8 116.0(11)
O2' C9' O3' 121.4(11)
O3 C9 C8 112.6(10)
O2 C9 C8 117.8(11)
O2 C9 O3 129.5(11)
C9 O3 C10 121.2(13)
C9' O3' C10' 112.3(12)
O3 C10 H10A 104.8
O3 C10 H10B 104.8
O3 C10 C11 129.9(18)
H10A C10 H10B 105.8
C11 C10 H10A 104.8
C11 C10 H10B 104.8
H11A C11' H11B 109.5
H11A C11' H11C 109.5
H11B C11' H11C 109.5
C10' C11' H11A 109.5
C10' C11' H11B 109.5
C10' C11' H11C 109.5
O3' C10' C11' 90.9(14)
O3' C10' H10C 113.5
O3' C10' H10D 113.5
C11' C10' H10C 113.5
C11' C10' H10D 113.5
H10C C10' H10D 110.8
C10 C11 H11D 109.5
C10 C11 H11E 109.5
C10 C11 H11F 109.5
H11D C11 H11E 109.5
H11D C11 H11F 109.5
H11E C11 H11F 109.5

loop_
_geom_bond_atom_site_label_1
_geom_bond_atom_site_label_2
_geom_bond_distance
S3 C3 1.745(4)
S3 C14 1.797(5)
S1 N2 1.654(4)
S1 C5 1.701(4)
S2 C6 1.803(4)
S2 C5 1.724(4)
N2 C3 1.316(5)
C4 C12 1.417(6)
C4 C3 1.419(6)
C4 C5 1.394(5)
C12 N13 1.142(5)
C14 H14A 0.9600
C14 H14B 0.9600
C14 H14C 0.9600
C6 H6A 0.9700
C6 H6B 0.9700
C6 C7 1.474(7)
C7 O1 1.217(6)
C7 C8 1.491(7)
C8 H8BC 0.9700
C8 H8BD 0.9700
C8 H8AA 0.9700
C8 H8AB 0.9700
C8 C9' 1.478(7)
C8 C9 1.463(9)
C9' O3' 1.291(9)
C9' O2' 1.183(9)
C9 O3 1.297(9)
C9 O2 1.177(9)
O3 C10 1.494(14)
O3' C10' 1.499(14)
C10 H10A 0.9700
C10 H10B 0.9700
C10 C11 1.533(17)
C11' H11A 0.9600
C11' H11B 0.9600
C11' H11C 0.9600
C11' C10' 1.520(17)
C10' H10C 0.9700
C10' H10D 0.9700
C11 H11D 0.9600
C11 H11E 0.9600
C11 H11F 0.9600

loop_
_geom_torsion_atom_site_label_1
_geom_torsion_atom_site_label_2
_geom_torsion_atom_site_label_3
_geom_torsion_atom_site_label_4
_geom_torsion
S1 N2 C3 S3 -179.8(2)
S1 N2 C3 C4 -0.1(5)
S2 C6 C7 O1 -4.2(7)
S2 C6 C7 C8 177.9(4)
N2 S1 C5 S2 -179.3(3)
N2 S1 C5 C4 -0.2(3)
C12 C4 C3 S3 0.3(6)
C12 C4 C3 N2 -179.3(4)
C12 C4 C5 S1 179.4(3)
C12 C4 C5 S2 -1.5(6)
C3 C4 C5 S1 0.2(4)
C3 C4 C5 S2 179.2(3)
C14 S3 C3 N2 -3.8(4)
C14 S3 C3 C4 176.6(3)
C6 S2 C5 S1 -3.4(3)
C6 S2 C5 C4 177.8(4)
C6 C7 C8 C9' 148.6(8)
C6 C7 C8 C9 -178.8(7)
C7 C8 C9' O3' 136.3(14)
C7 C8 C9' O2' -62.6(18)
C7 C8 C9 O3 -96.0(15)
C7 C8 C9 O2 81(2)
C5 S1 N2 C3 0.2(3)
C5 S2 C6 C7 170.1(3)
C5 C4 C3 S3 179.6(3)
C5 C4 C3 N2 0.0(5)
O1 C7 C8 C9' -29.2(11)
O1 C7 C8 C9 3.4(11)
C8 C9' O3' C10' -159.5(15)
C8 C9 O3 C10 -155.7(16)
C9' C8 C9 O3 -6.5(16)
C9' C8 C9 O2 170(4)
C9' O3' C10' C11' -129.5(16)
C9 C8 C9' O3' 32.9(17)
C9 C8 C9' O2' -166(4)
C9 O3 C10 C11 11(4)
O2 C9 O3 C10 28(3)
O2' C9' O3' C10' 40(2)
